data_7052441
loop_
_publ_author_name
'Veith, Michael'
'Ehses, Markus'
'Huch, Volker'

_publ_section_title
;
 Synthesis, solid-state molecular structure and solution dynamics of
 new alkoxy stannylene-transition metal complexes
;
_journal_issue 1
_journal_name_full 'New Journal of Chemistry'
_journal_page_first 154
_journal_paper_doi 10.1039/b414662j
_journal_volume 29
_journal_year 2005
_chemical_formula_sum 'C21 H36 O9 Sn W'
_chemical_formula_weight 853.73
_chemical_name_systematic
;
?
;
_space_group_IT_number 14
_symmetry_cell_setting monoclinic
_symmetry_space_group_name_Hall '-P 2yn'
_symmetry_space_group_name_H-M 'P 1 21/n 1'
_atom_sites_solution_hydrogens geom
_atom_sites_solution_primary direct
_atom_sites_solution_secondary difmap
_audit_creation_method SHELXL-97
_cell_angle_alpha 90.00
_cell_angle_beta 91.45(3)
_cell_angle_gamma 90.00
_cell_formula_units_Z 4
_cell_length_a 10.212(2)
_cell_length_b 16.968(3)
_cell_length_c 17.657(4)
_cell_measurement_temperature 293(2)
_cell_volume 3058.6(11)
_computing_structure_refinement 'SHELXL-97 (Sheldrick, 1997)'
_computing_structure_solution 'SHELXS-97 (Sheldrick, 1990)'
_diffrn_ambient_temperature 293(2)
_diffrn_measured_fraction_theta_full 0.937
_diffrn_measured_fraction_theta_max 0.937
_diffrn_measurement_device_type 'Stoe IPDS'
_diffrn_measurement_method 'Image Plate'
_diffrn_radiation_monochromator graphite
_diffrn_radiation_source 'fine-focus sealed tube'
_diffrn_radiation_type MoK\a
_diffrn_radiation_wavelength 0.71073
_diffrn_reflns_av_R_equivalents 0.3516
_diffrn_reflns_av_sigmaI/netI 0.1985
_diffrn_reflns_limit_h_max 11
_diffrn_reflns_limit_h_min -11
_diffrn_reflns_limit_k_max 19
_diffrn_reflns_limit_k_min -19
_diffrn_reflns_limit_l_max 19
_diffrn_reflns_limit_l_min -20
_diffrn_reflns_number 17039
_diffrn_reflns_theta_full 24.20
_diffrn_reflns_theta_max 24.20
_diffrn_reflns_theta_min 2.28
_exptl_absorpt_coefficient_mu 5.411
_exptl_crystal_density_diffrn 1.854
_exptl_crystal_density_method 'not measured'
_exptl_crystal_F_000 1632
_refine_diff_density_max 4.395
_refine_diff_density_min -4.938
_refine_diff_density_rms 0.501
_refine_ls_extinction_method none
_refine_ls_goodness_of_fit_ref 1.181
_refine_ls_hydrogen_treatment mixed
_refine_ls_matrix_type full
_refine_ls_number_parameters 298
_refine_ls_number_reflns 4610
_refine_ls_number_restraints 0
_refine_ls_restrained_S_all 1.181
_refine_ls_R_factor_all 0.1038
_refine_ls_R_factor_gt 0.0964
_refine_ls_shift/su_max 0.093
_refine_ls_shift/su_mean 0.004
_refine_ls_structure_factor_coef Fsqd
_refine_ls_weighting_details 'calc w=1/[\s^2^(Fo^2^)+(0.1000P)^2^+0.0000P] where P=(Fo^2^+2Fc^2^)/3'
_refine_ls_weighting_scheme calc
_refine_ls_wR_factor_gt 0.2340
_refine_ls_wR_factor_ref 0.2410
_reflns_number_gt 3842
_reflns_number_total 4610
_reflns_threshold_expression >2sigma(I)
_cod_data_source_file b414662j.txt
_cod_data_source_block comp_2b
_cod_depositor_comments
;
The following automatic conversions were performed:
'_symmetry_cell_setting' value 'Monoclinic' changed to 'monoclinic'
according to '/home/saulius/struct/CIF-dictionaries/cif_core.dic'
dictionary named 'cif_core.dic' version 2.4.1 from 2010-06-29.

Automatic conversion script
Id: cif_fix_enum 1527 2010-12-29 10:47:43Z saulius 
;
_cod_original_sg_symbol_H-M P2(1)/n
_cod_original_formula_sum 'C21 H36 O9 Sn1 W'
_cod_database_code 7052441

loop_
_symmetry_equiv_pos_as_xyz
'x, y, z'
'-x+1/2, y+1/2, -z+1/2'
'-x, -y, -z'
'x-1/2, -y-1/2, z-1/2'

loop_
_atom_site_label
_atom_site_type_symbol
_atom_site_fract_x
_atom_site_fract_y
_atom_site_fract_z
_atom_site_U_iso_or_equiv
_atom_site_adp_type
_atom_site_occupancy
_atom_site_symmetry_multiplicity
_atom_site_calc_flag
_atom_site_refinement_flags
_atom_site_disorder_assembly
_atom_site_disorder_group
W1 W 0.51733(6) 0.20661(4) 0.21816(3) 0.0284(3) Uani 1 1 d . . .
Sn1 Sn 0.48542(9) 0.30596(5) 0.33727(5) 0.0208(3) Uani 1 1 d . . .
Sn2 Sn 0.30790(10) 0.25643(6) 0.48745(5) 0.0309(3) Uani 1 1 d . . .
O1 O 0.2970(10) 0.3149(6) 0.3797(6) 0.030(2) Uani 1 1 d . . .
O2 O 0.5029(10) 0.2696(6) 0.4495(6) 0.029(2) Uani 1 1 d . . .
O3 O 0.3057(15) 0.1562(8) 0.4298(8) 0.060(4) Uani 1 1 d . . .
O4 O 0.5351(12) 0.4157(6) 0.3587(7) 0.042(3) Uani 1 1 d . . .
O5 O 0.4429(18) 0.3467(9) 0.1046(9) 0.074(5) Uani 1 1 d . . .
O6 O 0.2177(14) 0.1613(10) 0.2340(8) 0.068(4) Uani 1 1 d . . .
O7 O 0.8206(15) 0.2482(12) 0.2116(12) 0.084(6) Uani 1 1 d . . .
O8 O 0.589(3) 0.0636(10) 0.3281(11) 0.113(8) Uani 1 1 d . . .
O9 O 0.5368(16) 0.0973(10) 0.0737(7) 0.070(4) Uani 1 1 d . . .
C1 C 0.1930(15) 0.3687(12) 0.3559(12) 0.050(5) Uani 1 1 d . . .
C2 C 0.2074(19) 0.3838(18) 0.2707(11) 0.077(8) Uani 1 1 d . . .
H2A H 0.2002 0.3348 0.2437 0.115 Uiso 1 1 calc R . .
H2B H 0.2914 0.4070 0.2620 0.115 Uiso 1 1 calc R . .
H2C H 0.1396 0.4190 0.2531 0.115 Uiso 1 1 calc R . .
C3 C 0.0636(18) 0.3255(18) 0.3720(16) 0.082(8) Uani 1 1 d . . .
H3A H 0.0595 0.2774 0.3434 0.123 Uiso 1 1 calc R . .
H3B H -0.0091 0.3586 0.3576 0.123 Uiso 1 1 calc R . .
H3C H 0.0600 0.3136 0.4251 0.123 Uiso 1 1 calc R . .
C4 C 0.201(2) 0.4438(13) 0.3989(14) 0.070(6) Uani 1 1 d . . .
H4A H 0.1925 0.4333 0.4519 0.105 Uiso 1 1 calc R . .
H4B H 0.1326 0.4785 0.3818 0.105 Uiso 1 1 calc R . .
H4C H 0.2847 0.4682 0.3907 0.105 Uiso 1 1 calc R . .
C5 C 0.6263(17) 0.2545(11) 0.4941(10) 0.045(5) Uani 1 1 d . . .
C6 C 0.738(3) 0.235(2) 0.4414(17) 0.110(12) Uani 1 1 d . . .
H6A H 0.7473 0.2767 0.4051 0.165 Uiso 1 1 calc R . .
H6B H 0.7197 0.1865 0.4155 0.165 Uiso 1 1 calc R . .
H6C H 0.8184 0.2299 0.4707 0.165 Uiso 1 1 calc R . .
C7 C 0.676(5) 0.331(2) 0.528(3) 0.20(3) Uani 1 1 d . . .
H7A H 0.6930 0.3676 0.4887 0.307 Uiso 1 1 calc R . .
H7B H 0.7547 0.3208 0.5573 0.307 Uiso 1 1 calc R . .
H7C H 0.6105 0.3520 0.5608 0.307 Uiso 1 1 calc R . .
C8 C 0.599(2) 0.197(2) 0.5521(17) 0.122(16) Uani 1 1 d . . .
H8A H 0.5774 0.1478 0.5290 0.183 Uiso 1 1 calc R . .
H8B H 0.5269 0.2154 0.5813 0.183 Uiso 1 1 calc R . .
H8C H 0.6751 0.1913 0.5847 0.183 Uiso 1 1 calc R . .
C9 C 0.231(2) 0.0840(11) 0.4523(12) 0.057(5) Uani 1 1 d . . .
C10 C 0.088(2) 0.1006(15) 0.4324(13) 0.071(6) Uani 1 1 d . . .
H10A H 0.0781 0.1107 0.3790 0.107 Uiso 1 1 calc R . .
H10B H 0.0590 0.1458 0.4601 0.107 Uiso 1 1 calc R . .
H10C H 0.0355 0.0558 0.4454 0.107 Uiso 1 1 calc R . .
C11 C 0.247(3) 0.0643(15) 0.5335(15) 0.092(10) Uani 1 1 d . . .
H11A H 0.3376 0.0538 0.5453 0.139 Uiso 1 1 calc R . .
H11B H 0.1958 0.0185 0.5446 0.139 Uiso 1 1 calc R . .
H11C H 0.2179 0.1079 0.5635 0.139 Uiso 1 1 calc R . .
C12 C 0.279(4) 0.0215(11) 0.3961(19) 0.107(11) Uani 1 1 d . . .
H12A H 0.3687 0.0090 0.4074 0.160 Uiso 1 1 calc R . .
H12B H 0.2704 0.0417 0.3455 0.160 Uiso 1 1 calc R . .
H12C H 0.2264 -0.0253 0.4005 0.160 Uiso 1 1 calc R . .
C13 C 0.6141(18) 0.4702(10) 0.3242(13) 0.053(5) Uani 1 1 d . . .
C14 C 0.748(2) 0.4393(18) 0.321(3) 0.134(17) Uani 1 1 d . . .
H14A H 0.7488 0.3938 0.2891 0.201 Uiso 1 1 calc R . .
H14B H 0.7774 0.4248 0.3715 0.201 Uiso 1 1 calc R . .
H14C H 0.8045 0.4790 0.3017 0.201 Uiso 1 1 calc R . .
C15 C 0.543(3) 0.501(3) 0.2437(17) 0.17(2) Uani 1 1 d . . .
H15A H 0.5305 0.4565 0.2102 0.256 Uiso 1 1 calc R . .
H15B H 0.5978 0.5391 0.2202 0.256 Uiso 1 1 calc R . .
H15C H 0.4596 0.5238 0.2541 0.256 Uiso 1 1 calc R . .
C16 C 0.637(6) 0.536(2) 0.375(3) 0.21(3) Uani 1 1 d . . .
H16A H 0.5562 0.5628 0.3836 0.317 Uiso 1 1 calc R . .
H16B H 0.6986 0.5716 0.3534 0.317 Uiso 1 1 calc R . .
H16C H 0.6724 0.5166 0.4227 0.317 Uiso 1 1 calc R . .
C17 C 0.469(2) 0.2933(12) 0.1450(11) 0.059(7) Uani 1 1 d . . .
C18 C 0.3286(18) 0.1775(11) 0.2286(9) 0.044(4) Uani 1 1 d . . .
C19 C 0.705(2) 0.2319(11) 0.2144(10) 0.047(5) Uani 1 1 d . . .
C20 C 0.564(2) 0.1182(14) 0.2903(10) 0.058(5) Uani 1 1 d . . .
C21 C 0.5201(16) 0.1379(10) 0.1331(9) 0.039(4) Uani 1 1 d . . .

loop_
_atom_site_aniso_label
_atom_site_aniso_U_11
_atom_site_aniso_U_22
_atom_site_aniso_U_33
_atom_site_aniso_U_23
_atom_site_aniso_U_13
_atom_site_aniso_U_12
W1 0.0361(4) 0.0415(4) 0.0082(4) -0.0028(2) 0.0117(3) 0.0016(3)
Sn1 0.0225(5) 0.0306(5) 0.0094(5) 0.0001(3) 0.0043(4) 0.0032(4)
Sn2 0.0390(6) 0.0451(6) 0.0092(5) -0.0011(4) 0.0126(5) 0.0025(5)
O1 0.025(5) 0.032(5) 0.031(6) 0.003(5) -0.009(5) 0.009(5)
O2 0.027(5) 0.043(5) 0.016(5) 0.006(5) -0.012(4) 0.006(5)
O3 0.084(9) 0.058(7) 0.039(7) -0.017(7) 0.018(7) -0.028(8)
O4 0.057(7) 0.033(5) 0.038(7) 0.000(5) 0.022(6) -0.002(6)
O5 0.097(12) 0.082(9) 0.041(8) 0.028(8) -0.013(8) 0.002(10)
O6 0.058(8) 0.104(12) 0.041(8) -0.001(8) 0.014(7) -0.037(9)
O7 0.045(9) 0.106(13) 0.101(15) -0.028(12) 0.015(8) -0.007(9)
O8 0.21(2) 0.068(9) 0.067(11) 0.034(9) 0.030(13) 0.073(13)
O9 0.102(11) 0.090(10) 0.021(6) -0.028(7) 0.034(7) -0.015(10)
C1 0.016(7) 0.068(11) 0.065(13) 0.023(10) -0.004(8) 0.019(9)
C2 0.039(9) 0.15(2) 0.041(11) 0.037(14) -0.012(9) 0.022(14)
C3 0.025(9) 0.13(2) 0.091(19) 0.035(18) -0.010(11) 0.007(14)
C4 0.076(14) 0.067(13) 0.070(15) 0.007(12) 0.040(12) 0.021(12)
C5 0.034(9) 0.069(11) 0.030(9) 0.009(9) -0.027(8) 0.004(9)
C6 0.076(17) 0.17(3) 0.08(2) -0.01(2) -0.019(16) 0.08(2)
C7 0.30(6) 0.12(2) 0.19(5) -0.03(3) -0.20(5) -0.01(3)
C8 0.050(12) 0.23(4) 0.09(2) 0.13(3) 0.013(14) 0.017(19)
C9 0.074(13) 0.052(10) 0.045(11) 0.006(9) 0.012(10) -0.034(11)
C10 0.067(13) 0.087(15) 0.060(14) 0.000(13) 0.008(12) -0.032(14)
C11 0.11(2) 0.072(14) 0.09(2) 0.044(15) -0.007(17) -0.041(16)
C12 0.17(3) 0.027(9) 0.13(3) -0.023(13) 0.03(2) -0.018(15)
C13 0.044(10) 0.039(8) 0.075(14) 0.015(10) -0.012(10) -0.013(9)
C14 0.051(14) 0.090(18) 0.26(5) 0.06(3) 0.049(19) -0.001(15)
C15 0.12(2) 0.33(7) 0.062(19) 0.09(3) 0.034(19) 0.01(4)
C16 0.34(7) 0.12(3) 0.17(4) -0.08(3) 0.14(4) -0.17(4)
C17 0.054(12) 0.083(14) 0.037(11) -0.019(10) -0.044(10) -0.011(10)
C18 0.046(10) 0.066(10) 0.018(8) 0.009(8) -0.009(8) -0.019(10)
C19 0.069(13) 0.050(9) 0.023(9) -0.002(8) 0.025(9) 0.027(10)
C20 0.071(13) 0.087(14) 0.016(8) -0.008(10) 0.010(9) -0.012(12)
C21 0.042(8) 0.050(9) 0.026(8) -0.008(7) 0.023(7) -0.013(8)

loop_
_atom_type_symbol
_atom_type_description
_atom_type_scat_dispersion_real
_atom_type_scat_dispersion_imag
_atom_type_scat_source
C C 0.0033 0.0016 'International Tables Vol C Tables 4.2.6.8 and 6.1.1.4'
H H 0.0000 0.0000 'International Tables Vol C Tables 4.2.6.8 and 6.1.1.4'
O O 0.0106 0.0060 'International Tables Vol C Tables 4.2.6.8 and 6.1.1.4'
Sn Sn -0.6537 1.4246 'International Tables Vol C Tables 4.2.6.8 and 6.1.1.4'
W W -0.8490 6.8722 'International Tables Vol C Tables 4.2.6.8 and 6.1.1.4'

loop_
_geom_angle_atom_site_label_1
_geom_angle_atom_site_label_2
_geom_angle_atom_site_label_3
_geom_angle
_geom_angle_site_symmetry_1
_geom_angle_site_symmetry_3
_geom_angle_publ_flag
C21 W1 C19 94.2(7) . . ?
C21 W1 C18 87.4(7) . . ?
C19 W1 C18 176.2(6) . . ?
C21 W1 C17 87.1(8) . . ?
C19 W1 C17 92.4(8) . . ?
C18 W1 C17 91.1(8) . . ?
C21 W1 C20 92.0(8) . . ?
C19 W1 C20 88.2(8) . . ?
C18 W1 C20 88.4(8) . . ?
C17 W1 C20 179.0(7) . . ?
C21 W1 Sn1 173.9(5) . . ?
C19 W1 Sn1 91.5(5) . . ?
C18 W1 Sn1 87.0(5) . . ?
C17 W1 Sn1 90.6(6) . . ?
C20 W1 Sn1 90.2(6) . . ?
O4 Sn1 O2 94.7(4) . . ?
O4 Sn1 O1 95.6(5) . . ?
O2 Sn1 O1 74.8(4) . . ?
O4 Sn1 W1 134.5(4) . . ?
O2 Sn1 W1 122.9(3) . . ?
O1 Sn1 W1 116.9(3) . . ?
O3 Sn2 O2 85.8(5) . . ?
O3 Sn2 O1 86.6(5) . . ?
O2 Sn2 O1 72.6(4) . . ?
C1 O1 Sn1 128.0(10) . . ?
C1 O1 Sn2 124.5(11) . . ?
Sn1 O1 Sn2 104.9(4) . . ?
C5 O2 Sn1 127.2(11) . . ?
C5 O2 Sn2 126.9(10) . . ?
Sn1 O2 Sn2 105.8(3) . . ?
C9 O3 Sn2 124.2(13) . . ?
C13 O4 Sn1 134.5(12) . . ?
O1 C1 C4 111.0(15) . . ?
O1 C1 C2 107.4(16) . . ?
C4 C1 C2 110.6(19) . . ?
O1 C1 C3 105.8(15) . . ?
C4 C1 C3 111(2) . . ?
C2 C1 C3 111.3(17) . . ?
C8 C5 O2 108.4(15) . . ?
C8 C5 C7 111(3) . . ?
O2 C5 C7 109.5(18) . . ?
C8 C5 C6 117(2) . . ?
O2 C5 C6 110.6(15) . . ?
C7 C5 C6 100(3) . . ?
C11 C9 O3 113.4(16) . . ?
C11 C9 C10 110(2) . . ?
O3 C9 C10 106.2(17) . . ?
C11 C9 C12 116(2) . . ?
O3 C9 C12 102.7(17) . . ?
C10 C9 C12 107(2) . . ?
O4 C13 C16 109(2) . . ?
O4 C13 C14 109.3(17) . . ?
C16 C13 C14 99(3) . . ?
O4 C13 C15 109.8(19) . . ?
C16 C13 C15 111(3) . . ?
C14 C13 C15 118(3) . . ?
O5 C17 W1 176.9(13) . . ?
O6 C18 W1 179.1(17) . . ?
O7 C19 W1 179.3(19) . . ?
O8 C20 W1 175.5(17) . . ?
O9 C21 W1 171.8(14) . . ?

loop_
_geom_bond_atom_site_label_1
_geom_bond_atom_site_label_2
_geom_bond_distance
_geom_bond_site_symmetry_2
_geom_bond_publ_flag
W1 C21 1.902(16) . ?
W1 C19 1.97(2) . ?
W1 C18 2.002(19) . ?
W1 C17 2.01(2) . ?
W1 C20 2.02(2) . ?
W1 Sn1 2.7213(11) . ?
Sn1 O4 1.964(11) . ?
Sn1 O2 2.079(10) . ?
Sn1 O1 2.088(11) . ?
Sn2 O3 1.982(12) . ?
Sn2 O2 2.129(11) . ?
Sn2 O1 2.147(10) . ?
O1 C1 1.454(18) . ?
O2 C5 1.491(16) . ?
O3 C9 1.50(2) . ?
O4 C13 1.38(2) . ?
O5 C17 1.18(2) . ?
O6 C18 1.17(2) . ?
O7 C19 1.21(3) . ?
O8 C20 1.17(3) . ?
O9 C21 1.27(2) . ?
C1 C4 1.48(3) . ?
C1 C2 1.54(3) . ?
C1 C3 1.54(3) . ?
C5 C8 1.44(3) . ?
C5 C7 1.51(3) . ?
C5 C6 1.53(4) . ?
C9 C11 1.48(3) . ?
C9 C10 1.52(3) . ?
C9 C12 1.54(3) . ?
C13 C16 1.45(4) . ?
C13 C14 1.46(3) . ?
C13 C15 1.66(3) . ?
